data_4106759
loop_
_publ_author_name
'Jeffrey D. Rinehart'
'Ming Fang'
'William J. Evans'
'Jeffrey R. Long'

_publ_contact_author
;
        Jeffrey R. Long
        Department of Chemistry
        University of California, Berkeley
        United States of America
;
_publ_contact_author_email jrlong@berkeley.edu
_publ_contact_author_fax '510 642-8369'
_publ_contact_author_phone '510 642-0860'
_publ_section_title
;
 A N23-Radical-Bridged Terbium Complex Exhibiting Magnetic Hysteresis at
 14 K
;
_journal_name_full 'Journal of the American Chemical Society'
_journal_page_first 14236
_journal_page_last 14239
_journal_paper_doi 10.1021/ja206286h
_journal_volume 133
_journal_year 2011
_chemical_formula_sum 'C60 H144 Er2 K N6 O12 Si8'
_chemical_formula_weight 1740.15
_chemical_name_systematic
; 
 ? 
;
_space_group_IT_number 2
_symmetry_cell_setting triclinic
_symmetry_space_group_name_Hall '-P 1'
_symmetry_space_group_name_H-M 'P -1'
_atom_sites_solution_hydrogens geom
_atom_sites_solution_primary direct
_atom_sites_solution_secondary difmap
_audit_creation_method SHELXTL
_cell_angle_alpha 70.3977(8)
_cell_angle_beta 77.2013(8)
_cell_angle_gamma 70.8102(8)
_cell_formula_units_Z 1
_cell_length_a 10.4612(7)
_cell_length_b 13.7234(9)
_cell_length_c 16.9659(11)
_cell_measurement_reflns_used 8510
_cell_measurement_temperature 143(2)
_cell_measurement_theta_max 27.55
_cell_measurement_theta_min 2.30
_cell_volume 2150.0(2)
_computing_cell_refinement 'Bruker SAINT'
_computing_data_collection 'Bruker APEX2'
_computing_data_reduction 'Bruker SAINT'
_computing_molecular_graphics 'Bruker SHELXTL'
_computing_publication_material 'Bruker SHELXTL'
_computing_structure_refinement 'SHELXL-97 (Sheldrick, 2008)'
_computing_structure_solution 'SHELXS-97 (Sheldrick, 2008)'
_diffrn_ambient_temperature 143(2)
_diffrn_measured_fraction_theta_full 0.996
_diffrn_measured_fraction_theta_max 0.909
_diffrn_measurement_device_type 'Bruker APEX-II CCD'
_diffrn_measurement_method '\f and \w scans'
_diffrn_radiation_monochromator graphite
_diffrn_radiation_source 'fine-focus sealed tube'
_diffrn_radiation_type MoK\a
_diffrn_radiation_wavelength 0.71073
_diffrn_reflns_av_R_equivalents 0.0292
_diffrn_reflns_av_sigmaI/netI 0.0433
_diffrn_reflns_limit_h_max 13
_diffrn_reflns_limit_h_min -13
_diffrn_reflns_limit_k_max 17
_diffrn_reflns_limit_k_min -17
_diffrn_reflns_limit_l_max 21
_diffrn_reflns_limit_l_min -22
_diffrn_reflns_number 23051
_diffrn_reflns_theta_full 25.50
_diffrn_reflns_theta_max 28.34
_diffrn_reflns_theta_min 1.64
_exptl_absorpt_coefficient_mu 2.150
_exptl_absorpt_correction_T_max 0.7963
_exptl_absorpt_correction_T_min 0.6743
_exptl_absorpt_correction_type numerical
_exptl_absorpt_process_details 'Bruker SADABS'
_exptl_crystal_colour orange
_exptl_crystal_density_diffrn 1.344
_exptl_crystal_density_meas ?
_exptl_crystal_description irregular
_exptl_crystal_F_000 909
_exptl_crystal_size_max 0.20
_exptl_crystal_size_mid 0.19
_exptl_crystal_size_min 0.11
_refine_diff_density_max 0.666
_refine_diff_density_min -0.501
_refine_diff_density_rms 0.091
_refine_ls_extinction_method none
_refine_ls_goodness_of_fit_ref 1.022
_refine_ls_hydrogen_treatment constr
_refine_ls_matrix_type full
_refine_ls_number_parameters 408
_refine_ls_number_reflns 9733
_refine_ls_number_restraints 0
_refine_ls_restrained_S_all 1.022
_refine_ls_R_factor_all 0.0393
_refine_ls_R_factor_gt 0.0288
_refine_ls_shift/su_max 0.001
_refine_ls_shift/su_mean 0.000
_refine_ls_structure_factor_coef Fsqd
_refine_ls_weighting_details 'calc w=1/[\s^2^(Fo^2^)+(0.0282P)^2^+0.5239P] where P=(Fo^2^+2Fc^2^)/3'
_refine_ls_weighting_scheme calc
_refine_ls_wR_factor_gt 0.0588
_refine_ls_wR_factor_ref 0.0618
_reflns_number_gt 8399
_reflns_number_total 9733
_reflns_threshold_expression >2sigma(I)
_cod_data_source_file ja206286h_si_002_1.cif
_cod_data_source_block mf83
_cod_depositor_comments
;
The following automatic conversions were performed:

'_exptl_crystal_density_meas' value 'none' was changed to '?' - the
value is perceived as not measured.

Automatic conversion script
Id: cif_fix_values 3008 2015-01-20 13:52:24Z robertas 
;
_cod_database_code 4106759

loop_
_symmetry_equiv_pos_as_xyz
'x, y, z'
'-x, -y, -z'

loop_
_atom_site_label
_atom_site_type_symbol
_atom_site_fract_x
_atom_site_fract_y
_atom_site_fract_z
_atom_site_U_iso_or_equiv
_atom_site_adp_type
_atom_site_occupancy
_atom_site_symmetry_multiplicity
_atom_site_calc_flag
_atom_site_refinement_flags
_atom_site_disorder_assembly
_atom_site_disorder_group
Er1 Er 0.536454(13) 0.917793(10) 0.411011(8) 0.01817(4) Uani 1 1 d . . .
K1 K 1.0000 0.5000 0.0000 0.02551(19) Uani 1 2 d S . .
Si1 Si 0.75431(9) 1.03084(7) 0.25971(5) 0.02484(18) Uani 1 1 d . D .
Si2 Si 0.47614(9) 1.09273(7) 0.20799(5) 0.02933(19) Uani 1 1 d . D .
Si3 Si 0.68794(8) 0.67452(6) 0.36602(5) 0.02168(17) Uani 1 1 d . D .
Si4 Si 0.70951(8) 0.67368(7) 0.53960(5) 0.02273(17) Uani 1 1 d . D .
O1 O 0.3262(2) 0.87112(16) 0.43261(14) 0.0306(5) Uani 1 1 d . . .
O2 O 1.2283(2) 0.50297(17) 0.05563(13) 0.0304(5) Uani 1 1 d . . .
O3 O 0.9937(2) 0.47519(16) 0.17255(12) 0.0273(5) Uani 1 1 d . . .
O4 O 0.7916(2) 0.43047(17) 0.11674(12) 0.0277(5) Uani 1 1 d . . .
O5 O 1.1288(3) 0.2844(2) 0.04636(16) 0.0482(6) Uani 1 1 d . . .
O6 O 1.4021(3) 0.6741(2) 0.14827(18) 0.0636(8) Uani 1 1 d . . .
N1 N 0.5909(2) 1.02282(19) 0.27870(14) 0.0231(5) Uani 1 1 d . . .
N2 N 0.6521(2) 0.73593(18) 0.44359(14) 0.0196(5) Uani 1 1 d . . .
N3 N 0.5710(2) 0.98818(19) 0.49920(14) 0.0227(5) Uani 1 1 d . . .
C1 C 0.8558(3) 0.9271(3) 0.3442(2) 0.0326(7) Uani 1 1 d . . .
H1A H 0.9497 0.9325 0.3324 0.049 Uiso 1 1 calc R D .
H1B H 0.8562 0.8551 0.3453 0.049 Uiso 1 1 calc R . .
H1C H 0.8145 0.9395 0.3990 0.049 Uiso 1 1 calc R . .
C2 C 0.7713(3) 1.1629(3) 0.2592(2) 0.0342(7) Uani 1 1 d . . .
H2A H 0.8672 1.1562 0.2602 0.051 Uiso 1 1 calc R D .
H2B H 0.7162 1.1831 0.3091 0.051 Uiso 1 1 calc R . .
H2C H 0.7394 1.2184 0.2082 0.051 Uiso 1 1 calc R . .
C3 C 0.8484(4) 1.0062(3) 0.1573(2) 0.0417(9) Uani 1 1 d . . .
H3C H 0.9434 1.0064 0.1526 0.063 Uiso 1 1 calc R D .
H3D H 0.8050 1.0631 0.1103 0.063 Uiso 1 1 calc R . .
H3E H 0.8459 0.9362 0.1554 0.063 Uiso 1 1 calc R . .
C4 C 0.4846(4) 1.2342(2) 0.15173(19) 0.0341(7) Uani 1 1 d . . .
H4A H 0.4736 1.2727 0.1932 0.051 Uiso 1 1 calc R D .
H4B H 0.4114 1.2711 0.1157 0.051 Uiso 1 1 calc R . .
H4C H 0.5731 1.2329 0.1169 0.051 Uiso 1 1 calc R . .
C5 C 0.2993(4) 1.1012(3) 0.2622(2) 0.0475(10) Uani 1 1 d . . .
H5A H 0.2857 1.1290 0.3105 0.071 Uiso 1 1 calc R D .
H5B H 0.2848 1.0294 0.2819 0.071 Uiso 1 1 calc R . .
H5C H 0.2341 1.1496 0.2227 0.071 Uiso 1 1 calc R . .
C6 C 0.4963(4) 1.0305(3) 0.1213(2) 0.0491(10) Uani 1 1 d . . .
H6A H 0.4814 0.9589 0.1456 0.074 Uiso 1 1 calc R D .
H6B H 0.5885 1.0241 0.0908 0.074 Uiso 1 1 calc R . .
H6C H 0.4293 1.0760 0.0822 0.074 Uiso 1 1 calc R . .
C7 C 0.5988(3) 0.7691(2) 0.27348(18) 0.0292(7) Uani 1 1 d . . .
H7A H 0.6384 0.8299 0.2481 0.044 Uiso 1 1 calc R D .
H7B H 0.5015 0.7958 0.2923 0.044 Uiso 1 1 calc R . .
H7C H 0.6098 0.7312 0.2316 0.044 Uiso 1 1 calc R . .
C8 C 0.8735(3) 0.6352(3) 0.3247(2) 0.0375(8) Uani 1 1 d . . .
H8A H 0.9084 0.6985 0.3057 0.056 Uiso 1 1 calc R D .
H8B H 0.8850 0.6064 0.2771 0.056 Uiso 1 1 calc R . .
H8C H 0.9242 0.5801 0.3695 0.056 Uiso 1 1 calc R . .
C9 C 0.6293(3) 0.5494(2) 0.39463(19) 0.0295(7) Uani 1 1 d . . .
H9A H 0.5354 0.5630 0.4228 0.044 Uiso 1 1 calc R D .
H9B H 0.6890 0.4901 0.4327 0.044 Uiso 1 1 calc R . .
H9C H 0.6332 0.5302 0.3433 0.044 Uiso 1 1 calc R . .
C10 C 0.7765(3) 0.5226(2) 0.5658(2) 0.0357(8) Uani 1 1 d . . .
H10A H 0.7015 0.4917 0.5718 0.054 Uiso 1 1 calc R D .
H10B H 0.8166 0.4946 0.6188 0.054 Uiso 1 1 calc R . .
H10C H 0.8464 0.5030 0.5204 0.054 Uiso 1 1 calc R . .
C11 C 0.8520(4) 0.7210(3) 0.5493(2) 0.0440(9) Uani 1 1 d . . .
H11A H 0.8204 0.7988 0.5418 0.066 Uiso 1 1 calc R D .
H11B H 0.9285 0.7053 0.5060 0.066 Uiso 1 1 calc R . .
H11C H 0.8818 0.6838 0.6053 0.066 Uiso 1 1 calc R . .
C12 C 0.5705(4) 0.7005(3) 0.6261(2) 0.0398(8) Uani 1 1 d . . .
H12A H 0.5329 0.7784 0.6169 0.060 Uiso 1 1 calc R D .
H12B H 0.6071 0.6679 0.6803 0.060 Uiso 1 1 calc R . .
H12C H 0.4982 0.6694 0.6266 0.060 Uiso 1 1 calc R . .
C17 C 1.3054(3) 0.5700(3) -0.0039(2) 0.0316(7) Uani 1 1 d . . .
H17A H 1.3920 0.5584 0.0170 0.038 Uiso 1 1 calc R . .
H17B H 1.2533 0.6467 -0.0123 0.038 Uiso 1 1 calc R . .
C18 C 1.2071(3) 0.5153(3) 0.1376(2) 0.0355(8) Uani 1 1 d . . .
H18A H 1.1565 0.5906 0.1363 0.043 Uiso 1 1 calc R . .
H18B H 1.2960 0.4984 0.1576 0.043 Uiso 1 1 calc R . .
C19 C 1.1275(3) 0.4408(3) 0.1961(2) 0.0359(8) Uani 1 1 d . . .
H19A H 1.1731 0.3664 0.1927 0.043 Uiso 1 1 calc R . .
H19B H 1.1225 0.4415 0.2548 0.043 Uiso 1 1 calc R . .
C20 C 0.9120(3) 0.4074(2) 0.22719(18) 0.0312(7) Uani 1 1 d . . .
H20A H 0.9026 0.4102 0.2858 0.037 Uiso 1 1 calc R . .
H20B H 0.9559 0.3320 0.2260 0.037 Uiso 1 1 calc R . .
C21 C 0.7755(3) 0.4458(3) 0.19795(19) 0.0309(7) Uani 1 1 d . . .
H21A H 0.7141 0.4048 0.2382 0.037 Uiso 1 1 calc R . .
H21B H 0.7346 0.5230 0.1945 0.037 Uiso 1 1 calc R . .
C22 C 0.6653(3) 0.4577(3) 0.0856(2) 0.0323(7) Uani 1 1 d . . .
H22A H 0.6195 0.5355 0.0765 0.039 Uiso 1 1 calc R . .
H22B H 0.6045 0.4168 0.1267 0.039 Uiso 1 1 calc R . .
C15 C 0.1189(4) 0.8635(3) 0.5224(2) 0.0445(9) Uani 1 1 d . . .
H15A H 0.1010 0.8829 0.5758 0.053 Uiso 1 1 calc R A 1
H15B H 0.0308 0.8683 0.5068 0.053 Uiso 1 1 calc R A 1
C23 C 1.0604(4) 0.2025(3) 0.0702(2) 0.0389(8) Uani 1 1 d . . .
H23A H 0.9658 0.2283 0.0962 0.047 Uiso 1 1 calc R . .
H23B H 1.1089 0.1376 0.1113 0.047 Uiso 1 1 calc R . .
C24 C 1.0602(4) 0.1772(4) -0.0092(2) 0.0548(11) Uani 1 1 d . . .
H24A H 1.0964 0.0987 -0.0014 0.066 Uiso 1 1 calc R . .
H24B H 0.9661 0.2007 -0.0237 0.066 Uiso 1 1 calc R . .
C26 C 0.7756(4) 0.7306(3) 0.0258(3) 0.0551(11) Uani 1 1 d . . .
H26A H 0.7518 0.6630 0.0594 0.066 Uiso 1 1 calc R B 1
H26B H 0.6911 0.7876 0.0091 0.066 Uiso 1 1 calc R B 1
C27 C 1.3798(4) 0.7784(3) 0.0926(2) 0.0528(10) Uani 1 1 d . E .
H27A H 1.3882 0.7747 0.0344 0.063 Uiso 1 1 calc R C 1
H27B H 1.4505 0.8105 0.0948 0.063 Uiso 1 1 calc R C 1
C13 C 0.3028(9) 0.7725(7) 0.4418(6) 0.029(3) Uiso 0.50 1 d P D 1
H13A H 0.3892 0.7143 0.4420 0.034 Uiso 0.50 1 calc PR D 1
H13B H 0.2527 0.7780 0.3967 0.034 Uiso 0.50 1 calc PR D 1
C14 C 0.2109(4) 0.7532(3) 0.5327(3) 0.0291(9) Uiso 0.80 1 d P D 1
H14A H 0.1605 0.7000 0.5413 0.035 Uiso 0.80 1 calc PR D 1
H14B H 0.2659 0.7305 0.5796 0.035 Uiso 0.80 1 calc PR D 1
C16 C 0.1916(6) 0.9417(5) 0.4508(4) 0.0187(14) Uiso 0.50 1 d P D 1
H16A H 0.1426 0.9742 0.4004 0.022 Uiso 0.50 1 calc PR D 1
H16B H 0.1984 0.9998 0.4705 0.022 Uiso 0.50 1 calc PR D 1
C25 C 0.8533(8) 0.7654(7) 0.0771(5) 0.0444(18) Uiso 0.50 1 d P . 1
H25A H 0.7891 0.8133 0.1098 0.053 Uiso 0.50 1 calc PR . 1
H25B H 0.9089 0.7020 0.1159 0.053 Uiso 0.50 1 calc PR . 1
C28 C 1.2490(8) 0.8450(7) 0.1132(5) 0.068(2) Uiso 0.70 1 d P E 1
H28A H 1.1781 0.8354 0.0886 0.082 Uiso 0.70 1 calc PR E 1
H28B H 1.2475 0.9219 0.0936 0.082 Uiso 0.70 1 calc PR E 1
C29 C 1.2302(8) 0.8050(6) 0.2066(5) 0.0682(19) Uiso 0.70 1 d P E 1
H29A H 1.2706 0.8422 0.2314 0.082 Uiso 0.70 1 calc PR E 1
H29B H 1.1321 0.8169 0.2286 0.082 Uiso 0.70 1 calc PR E 1
C30 C 1.2970(9) 0.6961(7) 0.2254(5) 0.0393(19) Uiso 0.50 1 d P E 1
H30A H 1.2303 0.6541 0.2379 0.047 Uiso 0.50 1 calc PR E 1
H30B H 1.3444 0.6739 0.2756 0.047 Uiso 0.50 1 calc PR E 1
C13B C 0.3150(9) 0.7583(7) 0.4580(6) 0.024(2) Uiso 0.50 1 d P D 2
H13C H 0.3429 0.7302 0.4082 0.029 Uiso 0.50 1 calc PR D 2
H13D H 0.3770 0.7115 0.5007 0.029 Uiso 0.50 1 calc PR D 2
C14B C 0.191(2) 0.7564(17) 0.4886(15) 0.056(5) Uiso 0.20 1 d P D 2
H14C H 0.1906 0.6901 0.5357 0.067 Uiso 0.20 1 calc PR D 2
H14D H 0.1419 0.7578 0.4446 0.067 Uiso 0.20 1 calc PR D 2
C16B C 0.2039(8) 0.9310(6) 0.4799(5) 0.0353(19) Uiso 0.50 1 d P D 2
H16C H 0.2333 0.9535 0.5210 0.042 Uiso 0.50 1 calc PR D 2
H16D H 0.1533 0.9963 0.4401 0.042 Uiso 0.50 1 calc PR D 2
C25B C 0.7953(8) 0.8071(7) 0.0542(5) 0.0465(19) Uiso 0.50 1 d P . 2
H25C H 0.7940 0.7822 0.1162 0.056 Uiso 0.50 1 calc PR . 2
H25D H 0.7229 0.8756 0.0391 0.056 Uiso 0.50 1 calc PR . 2
C28B C 1.241(2) 0.839(2) 0.1469(17) 0.089(7) Uiso 0.30 1 d P E 2
H28C H 1.2591 0.8943 0.1650 0.107 Uiso 0.30 1 calc PR E 2
H28D H 1.1639 0.8730 0.1131 0.107 Uiso 0.30 1 calc PR E 2
C29B C 1.2142(15) 0.7481(13) 0.2211(9) 0.052(3) Uiso 0.30 1 d P E 2
H29C H 1.1861 0.7709 0.2733 0.062 Uiso 0.30 1 calc PR E 2
H29D H 1.1411 0.7230 0.2125 0.062 Uiso 0.30 1 calc PR E 2
C30B C 1.3428(8) 0.6627(7) 0.2265(5) 0.0378(19) Uiso 0.50 1 d P E 2
H30C H 1.4004 0.6708 0.2617 0.045 Uiso 0.50 1 calc PR E 2
H30D H 1.3258 0.5910 0.2512 0.045 Uiso 0.50 1 calc PR E 2

loop_
_atom_site_aniso_label
_atom_site_aniso_U_11
_atom_site_aniso_U_22
_atom_site_aniso_U_33
_atom_site_aniso_U_23
_atom_site_aniso_U_13
_atom_site_aniso_U_12
Er1 0.02011(7) 0.01607(6) 0.01768(6) -0.00529(5) 0.00047(4) -0.00552(5)
K1 0.0282(5) 0.0287(5) 0.0236(4) -0.0097(4) -0.0007(4) -0.0124(4)
Si1 0.0323(5) 0.0236(4) 0.0208(4) -0.0080(3) 0.0038(3) -0.0134(4)
Si2 0.0431(5) 0.0244(4) 0.0233(4) -0.0027(4) -0.0093(4) -0.0139(4)
Si3 0.0229(4) 0.0201(4) 0.0225(4) -0.0096(3) 0.0011(3) -0.0056(3)
Si4 0.0227(4) 0.0235(4) 0.0208(4) -0.0043(3) -0.0026(3) -0.0071(3)
O1 0.0230(11) 0.0246(11) 0.0448(13) -0.0135(10) 0.0031(9) -0.0083(9)
O2 0.0328(12) 0.0332(12) 0.0317(12) -0.0113(10) -0.0051(9) -0.0145(10)
O3 0.0340(12) 0.0277(11) 0.0224(10) -0.0071(9) -0.0037(9) -0.0112(9)
O4 0.0257(11) 0.0314(12) 0.0273(11) -0.0118(9) 0.0021(9) -0.0097(9)
O5 0.0599(17) 0.0383(14) 0.0507(16) -0.0131(12) 0.0007(13) -0.0238(13)
O6 0.082(2) 0.0466(17) 0.0561(18) -0.0187(14) 0.0108(15) -0.0187(15)
N1 0.0316(13) 0.0217(12) 0.0173(12) -0.0042(10) -0.0011(10) -0.0119(11)
N2 0.0208(12) 0.0183(12) 0.0196(11) -0.0065(10) -0.0008(9) -0.0052(9)
N3 0.0201(12) 0.0247(13) 0.0238(12) -0.0085(10) -0.0004(10) -0.0066(10)
C1 0.0291(17) 0.0336(18) 0.0351(18) -0.0101(15) 0.0005(14) -0.0112(14)
C2 0.0369(18) 0.0307(18) 0.0407(19) -0.0144(15) 0.0010(15) -0.0160(15)
C3 0.050(2) 0.048(2) 0.0309(18) -0.0190(16) 0.0103(16) -0.0202(18)
C4 0.048(2) 0.0270(17) 0.0276(16) -0.0065(14) -0.0055(15) -0.0116(15)
C5 0.041(2) 0.047(2) 0.051(2) 0.0024(18) -0.0186(18) -0.0166(18)
C6 0.087(3) 0.0304(19) 0.0349(19) -0.0059(16) -0.028(2) -0.0127(19)
C7 0.0397(18) 0.0270(16) 0.0241(15) -0.0085(13) -0.0043(13) -0.0122(14)
C8 0.0302(17) 0.046(2) 0.043(2) -0.0306(17) 0.0069(15) -0.0090(15)
C9 0.0378(18) 0.0225(16) 0.0282(16) -0.0095(13) -0.0015(13) -0.0076(13)
C10 0.043(2) 0.0264(17) 0.0329(18) -0.0018(14) -0.0122(15) -0.0055(15)
C11 0.049(2) 0.052(2) 0.0346(19) 0.0061(17) -0.0186(16) -0.0276(18)
C12 0.045(2) 0.042(2) 0.0237(16) -0.0097(15) 0.0011(14) -0.0043(16)
C17 0.0257(16) 0.0323(18) 0.0429(19) -0.0152(15) -0.0035(14) -0.0118(14)
C18 0.0357(18) 0.042(2) 0.0352(18) -0.0142(16) -0.0133(15) -0.0096(15)
C19 0.043(2) 0.040(2) 0.0267(17) -0.0101(15) -0.0110(14) -0.0087(16)
C20 0.047(2) 0.0251(16) 0.0199(15) -0.0055(13) 0.0007(13) -0.0125(15)
C21 0.0395(18) 0.0285(17) 0.0264(16) -0.0122(13) 0.0087(13) -0.0153(14)
C22 0.0252(16) 0.0307(17) 0.0420(19) -0.0137(15) 0.0036(14) -0.0107(13)
C15 0.037(2) 0.044(2) 0.044(2) -0.0113(17) 0.0065(16) -0.0093(17)
C23 0.050(2) 0.0356(19) 0.0332(18) -0.0085(15) 0.0040(16) -0.0218(17)
C24 0.058(3) 0.070(3) 0.048(2) -0.029(2) 0.0094(19) -0.031(2)
C26 0.041(2) 0.039(2) 0.071(3) -0.009(2) 0.011(2) -0.0116(18)
C27 0.071(3) 0.056(3) 0.040(2) -0.0179(19) 0.002(2) -0.031(2)

loop_
_atom_type_symbol
_atom_type_description
_atom_type_scat_dispersion_real
_atom_type_scat_dispersion_imag
_atom_type_scat_source
C C 0.0033 0.0016 'International Tables Vol C Tables 4.2.6.8 and 6.1.1.4'
H H 0.0000 0.0000 'International Tables Vol C Tables 4.2.6.8 and 6.1.1.4'
N N 0.0061 0.0033 'International Tables Vol C Tables 4.2.6.8 and 6.1.1.4'
O O 0.0106 0.0060 'International Tables Vol C Tables 4.2.6.8 and 6.1.1.4'
Si Si 0.0817 0.0704 'International Tables Vol C Tables 4.2.6.8 and 6.1.1.4'
K K 0.2009 0.2494 'International Tables Vol C Tables 4.2.6.8 and 6.1.1.4'
Er Er -0.2586 4.9576 'International Tables Vol C Tables 4.2.6.8 and 6.1.1.4'

loop_
_geom_angle_atom_site_label_1
_geom_angle_atom_site_label_2
_geom_angle_atom_site_label_3
_geom_angle
_geom_angle_site_symmetry_1
_geom_angle_site_symmetry_3
N3 Er1 N3 37.52(11) . 2_676
N3 Er1 N1 106.35(9) . .
N3 Er1 N1 113.04(8) 2_676 .
N3 Er1 N2 109.50(8) . .
N3 Er1 N2 126.88(8) 2_676 .
N1 Er1 N2 117.19(8) . .
N3 Er1 O1 119.03(8) . .
N3 Er1 O1 84.52(8) 2_676 .
N1 Er1 O1 115.36(8) . .
N2 Er1 O1 89.05(7) . .
O5 K1 O5 180.0 2_765 .
O5 K1 O2 99.93(7) 2_765 .
O5 K1 O2 80.07(7) . .
O5 K1 O2 80.07(7) 2_765 2_765
O5 K1 O2 99.93(7) . 2_765
O2 K1 O2 180.0 . 2_765
O5 K1 O4 81.44(7) 2_765 2_765
O5 K1 O4 98.56(7) . 2_765
O2 K1 O4 60.23(6) . 2_765
O2 K1 O4 119.77(6) 2_765 2_765
O5 K1 O4 98.56(7) 2_765 .
O5 K1 O4 81.44(7) . .
O2 K1 O4 119.77(6) . .
O2 K1 O4 60.23(6) 2_765 .
O4 K1 O4 180.0 2_765 .
O5 K1 O3 97.46(7) 2_765 .
O5 K1 O3 82.54(7) . .
O2 K1 O3 60.98(6) . .
O2 K1 O3 119.02(6) 2_765 .
O4 K1 O3 119.95(6) 2_765 .
O4 K1 O3 60.05(6) . .
O5 K1 O3 82.54(7) 2_765 2_765
O5 K1 O3 97.46(7) . 2_765
O2 K1 O3 119.02(6) . 2_765
O2 K1 O3 60.98(6) 2_765 2_765
O4 K1 O3 60.05(6) 2_765 2_765
O4 K1 O3 119.95(6) . 2_765
O3 K1 O3 180.0 . 2_765
N1 Si1 C2 114.41(13) . .
N1 Si1 C1 110.32(13) . .
C2 Si1 C1 105.24(15) . .
N1 Si1 C3 113.93(15) . .
C2 Si1 C3 106.23(16) . .
C1 Si1 C3 106.02(16) . .
N1 Si2 C5 110.22(14) . .
N1 Si2 C4 114.07(14) . .
C5 Si2 C4 107.03(16) . .
N1 Si2 C6 113.98(15) . .
C5 Si2 C6 106.44(19) . .
C4 Si2 C6 104.54(15) . .
N2 Si3 C7 109.28(13) . .
N2 Si3 C8 114.29(13) . .
C7 Si3 C8 106.00(15) . .
N2 Si3 C9 115.37(13) . .
C7 Si3 C9 105.21(14) . .
C8 Si3 C9 105.93(15) . .
N2 Si4 C12 110.93(14) . .
N2 Si4 C11 111.86(13) . .
C12 Si4 C11 107.48(18) . .
N2 Si4 C10 115.08(13) . .
C12 Si4 C10 105.48(16) . .
C11 Si4 C10 105.49(16) . .
C13 O1 C16 104.8(5) . .
C16 O1 C13B 108.3(4) . .
C13 O1 C16B 105.9(5) . .
C13B O1 C16B 105.4(4) . .
C13 O1 Er1 130.5(4) . .
C16 O1 Er1 124.2(3) . .
C13B O1 Er1 124.6(3) . .
C16B O1 Er1 117.9(3) . .
C18 O2 C17 112.8(2) . .
C18 O2 K1 115.36(17) . .
C17 O2 K1 114.87(17) . .
C19 O3 C20 111.4(2) . .
C19 O3 K1 111.66(16) . .
C20 O3 K1 113.59(17) . .
C22 O4 C21 112.8(2) . .
C22 O4 K1 115.70(17) . .
C21 O4 K1 116.19(17) . .
C23 O5 C26 106.6(3) . 2_765
C23 O5 K1 123.9(2) . .
C26 O5 K1 103.4(2) 2_765 .
C30B O6 C27 117.9(4) . .
C27 O6 C30 100.3(4) . .
Si1 N1 Si2 123.01(14) . .
Si1 N1 Er1 113.55(12) . .
Si2 N1 Er1 123.34(13) . .
Si3 N2 Si4 123.29(14) . .
Si3 N2 Er1 117.50(11) . .
Si4 N2 Er1 118.95(12) . .
N3 N3 Er1 72.24(18) 2_676 .
N3 N3 Er1 70.23(17) 2_676 2_676
Er1 N3 Er1 142.48(11) . 2_676
O2 C17 C22 108.4(2) . 2_765
O2 C18 C19 109.1(3) . .
O3 C19 C18 108.9(3) . .
O3 C20 C21 108.6(2) . .
O4 C21 C20 108.4(2) . .
O4 C22 C17 107.8(2) . 2_765
C16B C15 C14 104.5(4) . .
C14 C15 C16 107.4(3) . .
C16B C15 C14B 103.2(8) . .
C16 C15 C14B 96.9(8) . .
O5 C23 C24 106.4(3) . .
C25 C24 C23 108.0(4) 2_765 .
C23 C24 C25B 97.7(4) . 2_765
C25B C26 O5 110.3(4) . 2_765
O5 C26 C25 103.7(4) 2_765 .
C25B C26 K1 128.5(4) . .
C25 C26 K1 101.7(4) . .
O6 C27 C28 111.6(5) . .
O6 C27 C28B 98.6(9) . .
O1 C13 C14 101.5(5) . .
C15 C14 C13 98.8(4) . .
O1 C16 C15 103.0(4) . .
C24 C25 C26 101.7(5) 2_765 .
C27 C28 C29 101.9(6) . .
C30 C29 C28 105.2(6) . .
C29 C30 O6 108.7(6) . .
C14B C13B O1 110.1(11) . .
C13B C14B C15 107.1(15) . .
C15 C16B O1 109.1(5) . .
C26 C25B C24 105.9(5) . 2_765
C29B C28B C27 102.8(15) . .
C30B C29B C28B 105.6(13) . .
O6 C30B C29B 105.2(7) . .

loop_
_geom_bond_atom_site_label_1
_geom_bond_atom_site_label_2
_geom_bond_distance
_geom_bond_site_symmetry_2
Er1 N3 2.178(2) .
Er1 N3 2.204(2) 2_676
Er1 N1 2.290(2) .
Er1 N2 2.320(2) .
Er1 O1 2.407(2) .
K1 O5 2.734(3) 2_765
K1 O5 2.734(3) .
K1 O2 2.772(2) .
K1 O2 2.772(2) 2_765
K1 O4 2.7880(19) 2_765
K1 O4 2.7880(19) .
K1 O3 2.820(2) .
K1 O3 2.820(2) 2_765
Si1 N1 1.701(3) .
Si1 C2 1.875(3) .
Si1 C1 1.876(3) .
Si1 C3 1.876(3) .
Si2 N1 1.706(3) .
Si2 C5 1.860(4) .
Si2 C4 1.877(3) .
Si2 C6 1.878(3) .
Si3 N2 1.703(2) .
Si3 C7 1.872(3) .
Si3 C8 1.875(3) .
Si3 C9 1.887(3) .
Si4 N2 1.704(2) .
Si4 C12 1.863(3) .
Si4 C11 1.867(3) .
Si4 C10 1.884(3) .
O1 C13 1.406(9) .
O1 C16 1.459(6) .
O1 C13B 1.499(9) .
O1 C16B 1.501(7) .
O2 C18 1.417(4) .
O2 C17 1.422(4) .
O3 C19 1.424(4) .
O3 C20 1.431(4) .
O4 C22 1.420(4) .
O4 C21 1.428(3) .
O5 C23 1.426(4) .
O5 C26 1.426(4) 2_765
O6 C30B 1.316(8) .
O6 C27 1.403(5) .
O6 C30 1.556(8) .
N3 N3 1.409(4) 2_676
N3 Er1 2.204(2) 2_676
C17 C22 1.500(4) 2_765
C18 C19 1.495(5) .
C20 C21 1.486(4) .
C22 C17 1.500(4) 2_765
C15 C16B 1.405(8) .
C15 C14 1.479(5) .
C15 C16 1.568(7) .
C15 C14B 1.65(2) .
C23 C24 1.501(5) .
C24 C25 1.471(8) 2_765
C24 C25B 1.582(8) 2_765
C26 C25B 1.379(9) .
C26 O5 1.426(4) 2_765
C26 C25 1.579(9) .
C27 C28 1.417(8) .
C27 C28B 1.66(2) .
C13 C14 1.615(9) .
C25 C24 1.471(8) 2_765
C28 C29 1.483(11) .
C29 C30 1.384(11) .
C13B C14B 1.29(2) .
C25B C24 1.582(8) 2_765
C28B C29B 1.50(3) .
C29B C30B 1.461(16) .
